data_7025107
loop_
_publ_author_name
'Klingele, Julia'
'Kaase, Dominic'
'Hilgert, Jakob'
'Steinfeld, Gunther'
'Klingele, Marco H.'
'Lach, Jochen'

_publ_section_title
;
 Triazolopyridines as ligands: structural diversity in iron(II),
 cobalt(II), nickel(II) and copper(II) complexes of
 3-(2-pyridyl)-[1,2,4]triazolo[4,3-a]- pyridine (L&#x00B9;&#x2070;) and
 spin crossover in [Fe(II)(L&#x00B9;&#x2070;)&#x2082;(NCS)&#x2082;].
;
_journal_issue 19
_journal_name_full 'Dalton transactions (Cambridge, England : 2003)'
_journal_page_first 4495
_journal_page_last 4507
_journal_paper_doi 10.1039/b925107c
_journal_volume 39
_journal_year 2010
_chemical_formula_moiety
;
C22 H20 Co N8 O2, 2(Cl O4)
;
_chemical_formula_sum 'C22 H20 Cl2 Co N8 O10'
_chemical_formula_weight 686.29
_chemical_name_systematic
;
?
;
_space_group_IT_number 14
_symmetry_cell_setting monoclinic
_symmetry_space_group_name_Hall '-P 2yn'
_symmetry_space_group_name_H-M 'P 1 21/n 1'
_atom_sites_solution_hydrogens geom
_atom_sites_solution_primary direct
_atom_sites_solution_secondary difmap
_audit_creation_method SHELXL-97
_cell_angle_alpha 90.00
_cell_angle_beta 104.56(3)
_cell_angle_gamma 90.00
_cell_formula_units_Z 2
_cell_length_a 7.7590(16)
_cell_length_b 12.306(3)
_cell_length_c 14.779(3)
_cell_measurement_reflns_used 2942
_cell_measurement_temperature 203(2)
_cell_measurement_theta_max 27.48
_cell_measurement_theta_min 3.18
_cell_volume 1365.8(5)
_computing_structure_refinement 'SHELXL-97 (Sheldrick, 1997)'
_computing_structure_solution 'SHELXS-97 (Sheldrick, 1990)'
_diffrn_ambient_temperature 203(2)
_diffrn_measured_fraction_theta_full 0.944
_diffrn_measured_fraction_theta_max 0.944
_diffrn_measurement_device_type 'Rigaku R-Axis SPIDER'
_diffrn_measurement_method '\w scans'
_diffrn_radiation_monochromator graphite
_diffrn_radiation_source 'fine-focus sealed tube'
_diffrn_radiation_type MoK\a
_diffrn_radiation_wavelength 0.71073
_diffrn_reflns_av_R_equivalents 0.0374
_diffrn_reflns_av_sigmaI/netI 0.0292
_diffrn_reflns_limit_h_max 10
_diffrn_reflns_limit_h_min -7
_diffrn_reflns_limit_k_max 15
_diffrn_reflns_limit_k_min -15
_diffrn_reflns_limit_l_max 17
_diffrn_reflns_limit_l_min -19
_diffrn_reflns_number 12943
_diffrn_reflns_theta_full 27.48
_diffrn_reflns_theta_max 27.48
_diffrn_reflns_theta_min 3.18
_exptl_absorpt_coefficient_mu 0.895
_exptl_absorpt_correction_T_max 0.8774
_exptl_absorpt_correction_T_min 0.7506
_exptl_absorpt_correction_type multi-scan
_exptl_absorpt_process_details
;
March 2001 T Higashi
;
_exptl_crystal_colour yellow
_exptl_crystal_density_diffrn 1.669
_exptl_crystal_density_method 'not measured'
_exptl_crystal_description block
_exptl_crystal_F_000 698
_exptl_crystal_size_max 0.34
_exptl_crystal_size_mid 0.22
_exptl_crystal_size_min 0.15
_refine_diff_density_max 0.355
_refine_diff_density_min -0.404
_refine_diff_density_rms 0.084
_refine_ls_extinction_method none
_refine_ls_goodness_of_fit_ref 1.091
_refine_ls_hydrogen_treatment mixed
_refine_ls_matrix_type full
_refine_ls_number_parameters 232
_refine_ls_number_reflns 2942
_refine_ls_number_restraints 0
_refine_ls_restrained_S_all 1.091
_refine_ls_R_factor_all 0.0424
_refine_ls_R_factor_gt 0.0344
_refine_ls_shift/su_max 0.001
_refine_ls_shift/su_mean 0.000
_refine_ls_structure_factor_coef Fsqd
_refine_ls_weighting_details 'calc w=1/[\s^2^(Fo^2^)+(0.0418P)^2^+0.9917P] where P=(Fo^2^+2Fc^2^)/3'
_refine_ls_weighting_scheme calc
_refine_ls_wR_factor_gt 0.0881
_refine_ls_wR_factor_ref 0.0934
_reflns_number_gt 2545
_reflns_number_total 2942
_reflns_threshold_expression >2sigma(I)
_cod_data_source_file b925107c.txt
_cod_data_source_block afp07
_cod_depositor_comments
;
The following automatic conversions were performed:

'_exptl_absorpt_correction_type' value 'Multi-scan' changed to
'multi-scan' according to
/home/saulius/struct/CIF-dictionaries/cif_core.dic dictionary named
'cif_core.dic' version 2.4.2 from 2011-04-26.

Automatic conversion script
Id: cif_fix_values 1891 2012-01-12 08:04:46Z andrius 
;
_cod_original_sg_symbol_H-M P2(1)/n
_cod_database_code 7025107

loop_
_symmetry_equiv_pos_as_xyz
'x, y, z'
'-x+1/2, y+1/2, -z+1/2'
'-x, -y, -z'
'x-1/2, -y-1/2, z-1/2'

loop_
_atom_site_label
_atom_site_type_symbol
_atom_site_fract_x
_atom_site_fract_y
_atom_site_fract_z
_atom_site_U_iso_or_equiv
_atom_site_adp_type
_atom_site_occupancy
_atom_site_symmetry_multiplicity
_atom_site_calc_flag
_atom_site_refinement_flags
_atom_site_disorder_assembly
_atom_site_disorder_group
Co1 Co 0.0000 1.0000 0.0000 0.02344(12) Uani 1 2 d S . .
N1 N -0.1556(2) 1.14378(13) -0.00225(12) 0.0277(4) Uani 1 1 d . . .
N2 N 0.1226(2) 1.11192(13) -0.06990(12) 0.0266(4) Uani 1 1 d . . .
N3 N 0.2603(3) 1.10636(15) -0.11147(13) 0.0317(4) Uani 1 1 d . . .
N4 N 0.1430(3) 1.27290(14) -0.12767(12) 0.0292(4) Uani 1 1 d . . .
C1 C -0.2928(3) 1.15212(19) 0.03657(17) 0.0349(5) Uani 1 1 d . . .
H1 H -0.3335 1.0894 0.0610 0.042 Uiso 1 1 calc R . .
C2 C -0.3776(4) 1.2502(2) 0.04209(19) 0.0427(6) Uani 1 1 d . . .
H2 H -0.4739 1.2538 0.0699 0.051 Uiso 1 1 calc R . .
C3 C -0.3189(4) 1.3417(2) 0.0065(2) 0.0455(6) Uani 1 1 d . . .
H3 H -0.3731 1.4091 0.0109 0.055 Uiso 1 1 calc R . .
C4 C -0.1789(3) 1.33437(18) -0.03593(19) 0.0393(5) Uani 1 1 d . . .
H4 H -0.1390 1.3963 -0.0619 0.047 Uiso 1 1 calc R . .
C5 C -0.0988(3) 1.23419(16) -0.03945(14) 0.0271(4) Uani 1 1 d . . .
C6 C 0.0515(3) 1.21038(15) -0.07887(14) 0.0260(4) Uani 1 1 d . . .
C7 C 0.2719(3) 1.20470(18) -0.14718(15) 0.0315(5) Uani 1 1 d . . .
C8 C 0.3904(4) 1.2443(2) -0.19783(17) 0.0414(6) Uani 1 1 d . . .
H8 H 0.4780 1.1991 -0.2117 0.050 Uiso 1 1 calc R . .
C9 C 0.3744(4) 1.3493(2) -0.2259(2) 0.0507(7) Uani 1 1 d . . .
H9 H 0.4525 1.3775 -0.2594 0.061 Uiso 1 1 calc R . .
O1 O 0.1737(3) 1.04989(15) 0.12560(13) 0.0449(5) Uani 1 1 d . . .
H1A H 0.203(5) 1.110(3) 0.136(3) 0.070(11) Uiso 1 1 d . . .
H1B H 0.210(5) 1.015(3) 0.172(3) 0.059(10) Uiso 1 1 d . . .
C10 C 0.2426(4) 1.4168(2) -0.2058(2) 0.0521(7) Uani 1 1 d . . .
H10 H 0.2343 1.4893 -0.2264 0.063 Uiso 1 1 calc R . .
C11 C 0.1279(4) 1.38040(19) -0.15783(18) 0.0426(6) Uani 1 1 d . . .
H11 H 0.0401 1.4263 -0.1451 0.051 Uiso 1 1 calc R . .
Cl1 Cl 0.27432(7) 1.36860(4) 0.16609(4) 0.03207(15) Uani 1 1 d . . .
O11 O 0.2401(3) 1.3882(2) 0.06887(14) 0.0665(6) Uani 1 1 d . A .
O12 O 0.1711(7) 1.4412(4) 0.2080(3) 0.0447(15) Uani 0.64(2) 1 d P A 1
O13 O 0.4589(8) 1.3842(8) 0.2101(5) 0.064(2) Uani 0.64(2) 1 d P A 1
O14 O 0.2210(19) 1.2605(7) 0.1813(10) 0.090(3) Uani 0.64(2) 1 d P A 1
O22 O 0.144(3) 1.4122(19) 0.2046(15) 0.141(8) Uani 0.36(2) 1 d P A 2
O23 O 0.434(3) 1.4172(16) 0.2080(12) 0.100(6) Uani 0.36(2) 1 d P A 2
O24 O 0.297(2) 1.2562(12) 0.1864(15) 0.070(5) Uani 0.36(2) 1 d P A 2

loop_
_atom_site_aniso_label
_atom_site_aniso_U_11
_atom_site_aniso_U_22
_atom_site_aniso_U_33
_atom_site_aniso_U_23
_atom_site_aniso_U_13
_atom_site_aniso_U_12
Co1 0.0295(2) 0.01784(18) 0.0245(2) 0.00001(13) 0.00970(17) 0.00049(14)
N1 0.0328(10) 0.0235(8) 0.0284(9) -0.0003(6) 0.0107(8) 0.0028(6)
N2 0.0306(9) 0.0223(8) 0.0289(9) -0.0004(6) 0.0112(8) 0.0000(6)
N3 0.0333(10) 0.0309(9) 0.0344(10) 0.0005(7) 0.0151(9) -0.0017(7)
N4 0.0366(10) 0.0242(8) 0.0258(9) 0.0032(6) 0.0060(8) -0.0055(7)
C1 0.0383(13) 0.0346(11) 0.0349(12) 0.0017(9) 0.0152(11) 0.0054(9)
C2 0.0403(14) 0.0478(14) 0.0429(14) -0.0045(11) 0.0160(12) 0.0141(11)
C3 0.0493(15) 0.0336(12) 0.0530(16) -0.0054(10) 0.0114(13) 0.0158(10)
C4 0.0446(14) 0.0236(10) 0.0489(14) 0.0008(9) 0.0101(12) 0.0063(9)
C5 0.0320(11) 0.0226(9) 0.0249(10) -0.0023(7) 0.0036(9) 0.0008(8)
C6 0.0316(11) 0.0216(9) 0.0239(10) 0.0006(7) 0.0052(9) -0.0021(7)
C7 0.0339(12) 0.0333(11) 0.0272(11) -0.0024(8) 0.0072(10) -0.0066(9)
C8 0.0427(14) 0.0495(14) 0.0352(13) -0.0001(10) 0.0157(12) -0.0116(11)
C9 0.0567(17) 0.0566(16) 0.0406(14) 0.0075(12) 0.0154(14) -0.0227(13)
O1 0.0675(13) 0.0257(9) 0.0323(9) 0.0017(7) -0.0047(9) -0.0082(8)
C10 0.070(2) 0.0383(13) 0.0483(16) 0.0161(11) 0.0153(15) -0.0143(13)
C11 0.0564(16) 0.0278(11) 0.0421(14) 0.0106(9) 0.0097(12) -0.0031(10)
Cl1 0.0380(3) 0.0226(2) 0.0355(3) -0.00545(18) 0.0090(2) 0.00095(19)
O11 0.0795(16) 0.0820(16) 0.0310(10) -0.0044(10) 0.0011(11) 0.0069(12)
O12 0.045(2) 0.039(2) 0.045(2) -0.0203(15) 0.001(2) 0.0107(15)
O13 0.034(2) 0.108(5) 0.046(3) -0.006(3) 0.0014(19) 0.021(3)
O14 0.140(8) 0.025(2) 0.132(8) -0.019(3) 0.083(7) -0.021(4)
O22 0.146(12) 0.088(10) 0.25(2) 0.017(9) 0.166(14) 0.026(8)
O23 0.091(10) 0.078(8) 0.101(8) 0.003(6) -0.032(8) -0.062(8)
O24 0.076(8) 0.022(3) 0.096(9) 0.003(4) -0.008(7) -0.001(5)

loop_
_atom_type_symbol
_atom_type_description
_atom_type_scat_dispersion_real
_atom_type_scat_dispersion_imag
_atom_type_scat_source
C C 0.0033 0.0016 'International Tables Vol C Tables 4.2.6.8 and 6.1.1.4'
H H 0.0000 0.0000 'International Tables Vol C Tables 4.2.6.8 and 6.1.1.4'
N N 0.0061 0.0033 'International Tables Vol C Tables 4.2.6.8 and 6.1.1.4'
O O 0.0106 0.0060 'International Tables Vol C Tables 4.2.6.8 and 6.1.1.4'
Cl Cl 0.1484 0.1585 'International Tables Vol C Tables 4.2.6.8 and 6.1.1.4'
Co Co 0.3494 0.9721 'International Tables Vol C Tables 4.2.6.8 and 6.1.1.4'

loop_
_geom_angle_atom_site_label_1
_geom_angle_atom_site_label_2
_geom_angle_atom_site_label_3
_geom_angle
_geom_angle_site_symmetry_1
_geom_angle_site_symmetry_3
N2 Co1 N2 180.0 3_575 .
N2 Co1 O1 91.52(8) 3_575 .
N2 Co1 O1 88.48(8) . .
N2 Co1 O1 88.48(8) 3_575 3_575
N2 Co1 O1 91.52(8) . 3_575
O1 Co1 O1 180.00(11) . 3_575
N2 Co1 N1 76.84(7) 3_575 3_575
N2 Co1 N1 103.16(7) . 3_575
O1 Co1 N1 89.64(8) . 3_575
O1 Co1 N1 90.36(8) 3_575 3_575
N2 Co1 N1 103.16(7) 3_575 .
N2 Co1 N1 76.84(7) . .
O1 Co1 N1 90.36(8) . .
O1 Co1 N1 89.64(8) 3_575 .
N1 Co1 N1 180.0 3_575 .
C1 N1 C5 119.00(18) . .
C1 N1 Co1 124.45(15) . .
C5 N1 Co1 116.32(14) . .
C6 N2 N3 110.80(17) . .
C6 N2 Co1 115.02(14) . .
N3 N2 Co1 134.16(13) . .
C7 N3 N2 105.77(18) . .
C6 N4 C7 105.38(17) . .
C6 N4 C11 133.6(2) . .
C7 N4 C11 121.0(2) . .
N1 C1 C2 122.2(2) . .
N1 C1 H1 118.9 . .
C2 C1 H1 118.9 . .
C3 C2 C1 119.0(2) . .
C3 C2 H2 120.5 . .
C1 C2 H2 120.5 . .
C2 C3 C4 119.7(2) . .
C2 C3 H3 120.2 . .
C4 C3 H3 120.2 . .
C3 C4 C5 118.9(2) . .
C3 C4 H4 120.5 . .
C5 C4 H4 120.5 . .
N1 C5 C4 121.1(2) . .
N1 C5 C6 111.68(17) . .
C4 C5 C6 127.2(2) . .
N2 C6 N4 108.00(18) . .
N2 C6 C5 119.91(18) . .
N4 C6 C5 132.08(18) . .
N3 C7 N4 110.05(19) . .
N3 C7 C8 130.0(2) . .
N4 C7 C8 120.0(2) . .
C9 C8 C7 118.1(3) . .
C9 C8 H8 120.9 . .
C7 C8 H8 120.9 . .
C8 C9 C10 121.0(3) . .
C8 C9 H9 119.5 . .
C10 C9 H9 119.5 . .
Co1 O1 H1A 123(3) . .
Co1 O1 H1B 128(2) . .
H1A O1 H1B 108(4) . .
C11 C10 C9 121.8(2) . .
C11 C10 H10 119.1 . .
C9 C10 H10 119.1 . .
C10 C11 N4 118.1(3) . .
C10 C11 H11 120.9 . .
N4 C11 H11 120.9 . .
O23 Cl1 O22 108.3(10) . .
O23 Cl1 O11 107.5(8) . .
O22 Cl1 O11 112.4(9) . .
O23 Cl1 O24 106.2(9) . .
O22 Cl1 O24 110.9(9) . .
O11 Cl1 O24 111.3(9) . .
O23 Cl1 O14 126.8(8) . .
O22 Cl1 O14 91.4(9) . .
O11 Cl1 O14 109.3(6) . .
O22 Cl1 O13 120.8(11) . .
O11 Cl1 O13 110.5(3) . .
O24 Cl1 O13 88.7(6) . .
O14 Cl1 O13 110.5(6) . .
O23 Cl1 O12 94.1(10) . .
O11 Cl1 O12 110.4(2) . .
O24 Cl1 O12 124.6(9) . .
O14 Cl1 O12 107.2(4) . .
O13 Cl1 O12 108.9(3) . .

loop_
_geom_bond_atom_site_label_1
_geom_bond_atom_site_label_2
_geom_bond_distance
_geom_bond_site_symmetry_2
Co1 N2 2.0888(17) 3_575
Co1 N2 2.0888(17) .
Co1 O1 2.0931(19) .
Co1 O1 2.0931(19) 3_575
Co1 N1 2.1376(17) 3_575
Co1 N1 2.1376(17) .
N1 C1 1.334(3) .
N1 C5 1.363(3) .
N2 C6 1.324(3) .
N2 N3 1.361(3) .
N3 C7 1.332(3) .
N4 C6 1.369(3) .
N4 C7 1.390(3) .
N4 C11 1.392(3) .
C1 C2 1.387(3) .
C1 H1 0.9400 .
C2 C3 1.368(4) .
C2 H2 0.9400 .
C3 C4 1.387(4) .
C3 H3 0.9400 .
C4 C5 1.387(3) .
C4 H4 0.9400 .
C5 C6 1.459(3) .
C7 C8 1.411(3) .
C8 C9 1.352(4) .
C8 H8 0.9400 .
C9 C10 1.406(5) .
C9 H9 0.9400 .
O1 H1A 0.77(4) .
O1 H1B 0.80(4) .
C10 C11 1.346(4) .
C10 H10 0.9400 .
C11 H11 0.9400 .
Cl1 O23 1.373(13) .
Cl1 O22 1.389(13) .
Cl1 O11 1.415(2) .
Cl1 O24 1.417(15) .
Cl1 O14 1.427(9) .
Cl1 O13 1.429(7) .
Cl1 O12 1.439(5) .

loop_
_geom_torsion_atom_site_label_1
_geom_torsion_atom_site_label_2
_geom_torsion_atom_site_label_3
_geom_torsion_atom_site_label_4
_geom_torsion
_geom_torsion_site_symmetry_1
N2 Co1 N1 C1 1.8(2) 3_575
N2 Co1 N1 C1 -178.2(2) .
O1 Co1 N1 C1 -89.86(19) .
O1 Co1 N1 C1 90.14(19) 3_575
N2 Co1 N1 C5 176.14(15) 3_575
N2 Co1 N1 C5 -3.86(15) .
O1 Co1 N1 C5 84.50(16) .
O1 Co1 N1 C5 -95.50(16) 3_575
O1 Co1 N2 C6 -89.41(16) .
O1 Co1 N2 C6 90.59(16) 3_575
N1 Co1 N2 C6 -178.69(15) 3_575
N1 Co1 N2 C6 1.31(15) .
NO1 Co1 N2 N3 92.4(2) .
O1 Co1 N2 N3 -87.6(2) 3_575
N1 Co1 N2 N3 3.1(2) 3_575
N1 Co1 N2 N3 -176.9(2) .
C6 N2 N3 C7 -0.4(2) .
Co1 N2 N3 C7 177.87(16) .
C5 N1 C1 C2 -1.3(4) .
Co1 N1 C1 C2 172.89(19) .
N1 C1 C2 C3 0.0(4) .
C1 C2 C3 C4 1.3(4) .
C2 C3 C4 C5 -1.4(4) .
C1 N1 C5 C4 1.2(3) .
Co1 N1 C5 C4 -173.45(17) .
C1 N1 C5 C6 -179.92(19) .
Co1 N1 C5 C6 5.4(2) .
C3 C4 C5 N1 0.1(4) .
C3 C4 C5 C6 -178.5(2) .
N3 N2 C6 N4 0.0(2) .
Co1 N2 C6 N4 -178.56(13) .
N3 N2 C6 C5 179.84(18) .
Co1 N2 C6 C5 1.2(2) .
C7 N4 C6 N2 0.3(2) .
C11 N4 C6 N2 179.6(2) .
C7 N4 C6 C5 -179.5(2) .
C11 N4 C6 C5 -0.2(4) .
N1 C5 C6 N2 -4.4(3) .
C4 C5 C6 N2 174.3(2) .
N1 C5 C6 N4 175.3(2) .
C4 C5 C6 N4 -5.9(4) .
N2 N3 C7 N4 0.5(2) .
N2 N3 C7 C8 -179.8(2) .
C6 N4 C7 N3 -0.5(2) .
C11 N4 C7 N3 -179.9(2) .
C6 N4 C7 C8 179.8(2) .
C11 N4 C7 C8 0.3(3) .
N3 C7 C8 C9 -179.5(2) .
N4 C7 C8 C9 0.1(4) .
C7 C8 C9 C10 -0.4(4) .
C8 C9 C10 C11 0.2(5) .
C9 C10 C11 N4 0.3(4) .
C6 N4 C11 C10 -179.8(2) .
C7 N4 C11 C10 -0.5(4) .
